data_7134321
loop_
_publ_author_name
'Li, Bing-Sha'
'Cao, Li-Hui'
'Chen, Xu-Yong'
'Tian, Yu'

_publ_section_title
;
 Encryption application of a fast stimulus-responsive hydrogen-bonded
 organic framework based on FRET.
;
_journal_issue 28
_journal_name_full 'Chemical communications (Cambridge, England)'
_journal_page_first 5345
_journal_page_last 5348
_journal_paper_doi 10.1039/d5cc00892a
_journal_volume 61
_journal_year 2025
_chemical_formula_moiety 'C32 H20 N2 O8, C8 H12 N4, 2.25(H2 O)'
_chemical_formula_sum 'C40 H36.5 N6 O10.25'
_chemical_formula_weight 765.25
_space_group_crystal_system trigonal
_space_group_IT_number 148
_space_group_name_Hall '-R 3'
_space_group_name_H-M_alt 'R -3 :H'
_atom_sites_solution_hydrogens mixed
_atom_sites_solution_primary dual
_atom_sites_solution_secondary difmap
_audit_creation_date 2025-02-17
_audit_creation_method
;
Olex2 1.5
(compiled 2022.04.07 svn.rca3783a0 for OlexSys, GUI svn.r6498)
;
_audit_update_record
;
2025-02-17 deposited with the CCDC.	2025-03-10 downloaded from the CCDC.
;
_cell_angle_alpha 90
_cell_angle_beta 90
_cell_angle_gamma 120
_cell_formula_units_Z 18
_cell_length_a 30.6005(13)
_cell_length_b 30.6005(13)
_cell_length_c 19.9577(14)
_cell_measurement_reflns_used 9982
_cell_measurement_temperature 193(2)
_cell_measurement_theta_max 21.003
_cell_measurement_theta_min 2.181
_cell_volume 16184.5(15)
_computing_cell_refinement 'SAINT V8.40B (Bruker, 2016)'
_computing_data_collection 'Bruker D8 Venture diffractometer'
_computing_data_reduction 'SAINT V8.40B (Bruker, 2016)'
_computing_molecular_graphics 'Olex2 1.5 (Dolomanov et al., 2009)'
_computing_publication_material 'Olex2 1.5 (Dolomanov et al., 2009)'
_computing_structure_refinement 'SHELXL 2019/3 (Sheldrick, 2015)'
_computing_structure_solution 'SHELXT 2018/2 (Sheldrick, 2018)'
_diffrn_ambient_temperature 193(2)
_diffrn_detector 'Bruker PHOTON-II area detector'
_diffrn_detector_area_resol_mean 7.4
_diffrn_detector_type 'CMOS-PHOTONII area detector'
_diffrn_measured_fraction_theta_full 1.000
_diffrn_measured_fraction_theta_max 0.993
_diffrn_measurement_device 'three-circle diffractometer'
_diffrn_measurement_device_type 'Bruker D8 Venture'
_diffrn_measurement_method 'phi and omega scans'
_diffrn_radiation_monochromator graphite
_diffrn_radiation_probe x-ray
_diffrn_radiation_type MoK\a
_diffrn_radiation_wavelength 0.71073
_diffrn_reflns_av_R_equivalents 0.1174
_diffrn_reflns_av_unetI/netI 0.0736
_diffrn_reflns_Laue_measured_fraction_full 1.000
_diffrn_reflns_Laue_measured_fraction_max 0.993
_diffrn_reflns_limit_h_max 36
_diffrn_reflns_limit_h_min -41
_diffrn_reflns_limit_k_max 41
_diffrn_reflns_limit_k_min -38
_diffrn_reflns_limit_l_max 27
_diffrn_reflns_limit_l_min -27
_diffrn_reflns_number 109244
_diffrn_reflns_point_group_measured_fraction_full 1.000
_diffrn_reflns_point_group_measured_fraction_max 0.993
_diffrn_reflns_theta_full 25.242
_diffrn_reflns_theta_max 28.845
_diffrn_reflns_theta_min 2.181
_diffrn_source 'sealed X-ray tube'
_diffrn_source_current 1.4
_diffrn_source_power 0.07
_diffrn_source_target Mo
_diffrn_source_voltage 50.0
_exptl_absorpt_coefficient_mu 0.104
_exptl_absorpt_correction_T_max 0.7458
_exptl_absorpt_correction_T_min 0.6232
_exptl_absorpt_correction_type multi-scan
_exptl_absorpt_process_details
;
SADABS-2016/2 (Bruker,2016/2) was used for absorption correction.
wR2(int) was 0.1224 before and 0.0901 after correction.
The Ratio of minimum to maximum transmission is 0.8356.
The \l/2 correction factor is Not present.
;
_exptl_crystal_colour 'clear light colourless'
_exptl_crystal_colour_lustre clear
_exptl_crystal_colour_modifier light
_exptl_crystal_colour_primary colourless
_exptl_crystal_density_diffrn 1.413
_exptl_crystal_density_method 'not measured'
_exptl_crystal_description block
_exptl_crystal_F_000 7209
_exptl_crystal_size_max 0.13
_exptl_crystal_size_mid 0.12
_exptl_crystal_size_min 0.1
_refine_diff_density_max 0.513
_refine_diff_density_min -0.369
_refine_diff_density_rms 0.069
_refine_ls_extinction_coef 0.00044(9)
_refine_ls_extinction_expression Fc^*^=kFc[1+0.001xFc^2^\l^3^/sin(2\q)]^-1/4^
_refine_ls_extinction_method 'SHELXL-2019/2 (Sheldrick 2019)'
_refine_ls_goodness_of_fit_ref 1.032
_refine_ls_hydrogen_treatment constr
_refine_ls_matrix_type full
_refine_ls_number_parameters 800
_refine_ls_number_reflns 9356
_refine_ls_number_restraints 997
_refine_ls_restrained_S_all 0.999
_refine_ls_R_factor_all 0.1827
_refine_ls_R_factor_gt 0.1248
_refine_ls_shift/su_max 0.000
_refine_ls_shift/su_mean 0.000
_refine_ls_structure_factor_coef Fsqd
_refine_ls_weighting_details 'w=1/[\s^2^(Fo^2^)+(0.0712P)^2^+174.2160P] where P=(Fo^2^+2Fc^2^)/3'
_refine_ls_weighting_scheme calc
_refine_ls_wR_factor_gt 0.2913
_refine_ls_wR_factor_ref 0.3215
_reflns_Friedel_coverage 0.000
_reflns_number_gt 5388
_reflns_number_total 9356
_reflns_threshold_expression 'I > 2\s(I)'
_cod_data_source_file d5cc00892a3.cif
_cod_data_source_block iHOF-51
_cod_depositor_comments
;
The following automatic conversions were performed:

data item '_diffrn_radiation_probe' value 'X-ray' was changed to
'x-ray' in accordance with the
/home/data/users/saulius/crontab/automatic-downloads/rss-feeds/RSC/lib/dictionaries/cif_core.dic
dictionary named 'cif_core.dic' version 2.4.2 last updated on
2011-04-26.

Automatic conversion script
Id: cif_fix_values 8170 2020-07-09 18:12:32Z antanas 

 Adding full bibliography for 7134321.cif.
;
_cod_original_cell_volume 16184.5(18)
_cod_original_sg_symbol_H-M 'R -3'
_cod_original_formula_sum 'C40 H36.50 N6 O10.25'
_cod_database_code 7134321
_shelx_shelxl_version_number 2019/3
_shelx_space_group_comment
;
The symmetry employed for this shelxl refinement is uniquely defined
by the following loop, which should always be used as a source of
symmetry information in preference to the above space-group names.
They are only intended as comments.
;
_shelx_estimated_absorpt_t_max 0.990
_shelx_estimated_absorpt_t_min 0.987
_olex2_refinement_description
;
1. Twinned data refinement
 Scales: 0.9823(9)
 0.0177(9)
2. Fixed Uiso
 At 1.2 times of:
  All C(H) groups, All C(H,H) groups, All N(H,H) groups
 At 1.5 times of:
  All O(H,H) groups
3. Restrained distances
 N1-C16 \\sim N1A-C16A
 with sigma of 0.02
 C12A-C11 \\sim C12-C11
 with sigma of 0.02
 C2-C1A \\sim C2-C1
 with sigma of 0.02
 C25A-C24 \\sim C25-C24
 with sigma of 0.02
 N2-C25A \\sim N2-C25
 with sigma of 0.02
4. Restrained planarity
 C17A, C18A, C19A, C20A, C21A, C22A, C23A
 with sigma of 0.01
5. Uiso/Uaniso restraints and constraints
C37 \\sim C38 \\sim C39 \\sim C40 \\sim N5 \\sim N6 \\sim C37A \\sim C38A \\sim
C39A \\sim C40A \\sim N5A \\sim N6A: within 2A with sigma of 0.01 and sigma for
terminal atoms of 0.02 within 2A
C2 \\sim C11 \\sim C1 \\sim C12 \\sim C15 \\sim C16 \\sim C17 \\sim C18 \\sim
C19 \\sim C20 \\sim C21 \\sim C22 \\sim C23 \\sim N1 \\sim O1 \\sim O4 \\sim O5
\\sim O6 \\sim C1A \\sim C12A \\sim C15A \\sim C16A \\sim C17A \\sim C18A \\sim
C19A \\sim C20A \\sim C21A \\sim C22A \\sim C23A \\sim N1A \\sim O1A \\sim O4A
\\sim O5A \\sim O6A: within 2A with sigma of 0.01 and sigma for terminal atoms
of 0.02 within 2A
C27 \\sim C26 \\sim C28 \\sim C29 \\sim C30 \\sim C31 \\sim C32 \\sim C26A
\\sim C28A \\sim C29A \\sim C30A \\sim C31A \\sim C32A \\sim C25 \\sim C25A
\\sim N2 \\sim C24: within 2A with sigma of 0.01 and sigma for terminal atoms
of 0.02 within 2A
O9 \\sim O9A: within 2A with sigma of 0.01 and sigma for terminal atoms of 0.02
within 2A
O10 \\sim O10A: within 2A with sigma of 0.01 and sigma for terminal atoms of
0.02 within 2A
6. Same fragment restrains
{C27, C25A, C26A, C28A, C29A, C30A, C31A, C32A} sigma for 1-2: 0.01, 1-3: 0.01
as in
{C27, C25, C26, C28, C29, C30, C31, C32}
{C1A, C12A, N1A, O1A, O4A} sigma for 1-2: 0.02, 1-3: 0.02
as in
{C1, C12, N1, O1, O4}
{C15A, C16A, C17A, C18A, C19A, C20A, C21A, C22A, C23A, O5A, O6A} sigma for 1-2:
0.01, 1-3: 0.01
as in
{C15, C16, C17, C18, C19, C20, C21, C22, C23, O5, O6}
{C37A, C38A, C39A, C40A, N5A, N6A} sigma for 1-2: 0.01, 1-3: 0.01
as in
{C37, C38, C39, C40, N5, N6}
7. Others
 Sof(C37A)=Sof(C38A)=Sof(C39A)=Sof(H39A)=Sof(C40A)=Sof(H40A)=Sof(N5A)=
 Sof(H5AA)=Sof(H5AB)=Sof(N6A)=Sof(H6AA)=Sof(H6AB)=1-FVAR(1)
 Sof(C37)=Sof(C38)=Sof(C39)=Sof(H39)=Sof(C40)=Sof(H40)=Sof(N5)=Sof(H5A)=
 Sof(H5B)=Sof(N6)=Sof(H6A)=Sof(H6B)=FVAR(1)
 Sof(C1A)=Sof(C12A)=Sof(N1A)=Sof(O1A)=Sof(O4A)=Sof(C15A)=Sof(C16A)=Sof(H16A)=
 Sof(C17A)=Sof(H17C)=Sof(H17D)=Sof(C18A)=Sof(C19A)=Sof(H19A)=Sof(C20A)=
 Sof(H20A)=Sof(C21A)=Sof(H21A)=Sof(C22A)=Sof(H22A)=Sof(C23A)=Sof(H23A)=Sof(O5A)=
 Sof(O6A)=1-FVAR(2)
 Sof(C1)=Sof(C12)=Sof(N1)=Sof(O1)=Sof(O4)=Sof(C15)=Sof(C16)=Sof(H16)=Sof(C17)=
 Sof(H17A)=Sof(H17B)=Sof(C18)=Sof(C19)=Sof(H19)=Sof(C20)=Sof(H20)=Sof(C21)=
 Sof(H21)=Sof(C22)=Sof(H22)=Sof(C23)=Sof(H23)=Sof(O5)=Sof(O6)=FVAR(2)
 Sof(C25A)=Sof(H25A)=Sof(C26A)=Sof(H26C)=Sof(H26D)=Sof(C28A)=Sof(H28A)=
 Sof(C29A)=Sof(H29A)=Sof(C30A)=Sof(H30A)=Sof(C31A)=Sof(H31A)=Sof(C32A)=
 Sof(H32A)=1-FVAR(3)
 Sof(C25)=Sof(H25)=Sof(C26)=Sof(H26A)=Sof(H26B)=Sof(C28)=Sof(H28)=Sof(C29)=
 Sof(H29)=Sof(C30)=Sof(H30)=Sof(C31)=Sof(H31)=Sof(C32)=Sof(H32)=FVAR(3)
 Sof(O9A)=Sof(H9AA)=Sof(H9AB)=1-FVAR(4)
 Sof(O9)=Sof(H9A)=Sof(H9B)=FVAR(4)
 Sof(O10A)=Sof(H10C)=Sof(H10D)=1-FVAR(5)
 Sof(O10)=Sof(H10A)=Sof(H10B)=FVAR(5)
 Fixed Sof: O11(0.25) H11A(0.25) H11B(0.25)
8.a Riding coordinates:
 O9(H9A,H9B), O10(H10A,H10B), O11(H11A,H11B), O9A(H9AA,H9AB), O10A(H10C,H10D)
8.b Ternary CH refined with riding coordinates:
 C25(H25), C16(H16), C16A(H16A), C25A(H25A)
8.c Secondary CH2 refined with riding coordinates:
 C26(H26A,H26B), C17(H17A,H17B), C17A(H17C,H17D), C26A(H26C,H26D)
8.d Aromatic/amide H refined with riding coordinates:
 C3(H3), C4(H4), C9(H9), C10(H10), C28(H28), C29(H29), C30(H30), C31(H31),
 C32(H32), C35(H35), C36(H36), C19(H19), C20(H20), C21(H21), C22(H22), C23(H23),
  C39(H39), C40(H40), C19A(H19A), C20A(H20A), C21A(H21A), C22A(H22A),
 C23A(H23A), C28A(H28A), C29A(H29A), C30A(H30A), C31A(H31A), C32A(H32A),
 C39A(H39A), C40A(H40A)
8.e X=CH2 refined with riding coordinates:
 N3(H3A,H3B), N4(H4A,H4B), N5(H5A,H5B), N6(H6A,H6B), N5A(H5AA,H5AB), N6A(H6AA,
 H6AB)
;
_olex2_submission_special_instructions 'No special instructions were received'

loop_
_space_group_symop_operation_xyz
'x, y, z'
'-y, x-y, z'
'-x+y, -x, z'
'x+2/3, y+1/3, z+1/3'
'-y+2/3, x-y+1/3, z+1/3'
'-x+y+2/3, -x+1/3, z+1/3'
'x+1/3, y+2/3, z+2/3'
'-y+1/3, x-y+2/3, z+2/3'
'-x+y+1/3, -x+2/3, z+2/3'
'-x, -y, -z'
'y, -x+y, -z'
'x-y, x, -z'
'-x+2/3, -y+1/3, -z+1/3'
'y+2/3, -x+y+1/3, -z+1/3'
'x-y+2/3, x+1/3, -z+1/3'
'-x+1/3, -y+2/3, -z+2/3'
'y+1/3, -x+y+2/3, -z+2/3'
'x-y+1/3, x+2/3, -z+2/3'

loop_
_atom_site_label
_atom_site_type_symbol
_atom_site_fract_x
_atom_site_fract_y
_atom_site_fract_z
_atom_site_U_iso_or_equiv
_atom_site_adp_type
_atom_site_occupancy
_atom_site_site_symmetry_order
_atom_site_calc_flag
_atom_site_refinement_flags_posn
_atom_site_refinement_flags_adp
_atom_site_refinement_flags_occupancy
_atom_site_disorder_assembly
_atom_site_disorder_group
C2 C 0.3709(2) 0.49120(19) 0.4215(3) 0.0525(12) Uani 1 1 d D U . . .
C3 C 0.3564(2) 0.4867(2) 0.4884(4) 0.0630(16) Uani 1 1 d . . . . .
H3 H 0.326423 0.457451 0.502913 0.076 Uiso 1 1 calc R U . . .
C4 C 0.3852(2) 0.5245(2) 0.5342(3) 0.0584(14) Uani 1 1 d . . . . .
H4 H 0.375205 0.520930 0.579829 0.070 Uiso 1 1 calc R U . . .
C5 C 0.4282(2) 0.56697(19) 0.5134(2) 0.0477(11) Uani 1 1 d . . . . .
C6 C 0.4558(2) 0.6089(2) 0.5620(3) 0.0588(14) Uani 1 1 d . . . . .
C7 C 0.5175(2) 0.6564(2) 0.4754(3) 0.0592(15) Uani 1 1 d . . . . .
C8 C 0.4895(2) 0.61422(19) 0.4267(2) 0.0478(12) Uani 1 1 d . . . . .
C9 C 0.5073(2) 0.6168(2) 0.3627(3) 0.0565(13) Uani 1 1 d . . . . .
H9 H 0.538947 0.644512 0.349570 0.068 Uiso 1 1 calc R U . . .
C10 C 0.4781(2) 0.5777(2) 0.3163(3) 0.0612(15) Uani 1 1 d . . . . .
H10 H 0.490268 0.579703 0.271988 0.073 Uiso 1 1 calc R U . . .
C11 C 0.4327(2) 0.5371(2) 0.3345(3) 0.0517(12) Uani 1 1 d D U . . .
C13 C 0.41558(19) 0.53301(18) 0.4007(2) 0.0450(11) Uani 1 1 d . . . . .
C14 C 0.44456(18) 0.57214(18) 0.4470(2) 0.0424(10) Uani 1 1 d . . . . .
C24 C 0.5682(2) 0.6989(2) 0.6134(2) 0.0523(12) Uani 1 1 d D U . . .
C27 C 0.4773(2) 0.7398(2) 0.5331(3) 0.0637(14) Uani 1 1 d D U . . .
C25 C 0.5192(3) 0.6949(2) 0.5869(3) 0.0482(15) Uani 0.763(9) 1 d D U P A 1
H25 H 0.495432 0.685478 0.625702 0.058 Uiso 0.763(9) 1 calc R U P A 1
C26 C 0.5258(3) 0.7440(3) 0.5577(4) 0.0576(18) Uani 0.763(9) 1 d D U P A 1
H26A H 0.540483 0.770629 0.592508 0.069 Uiso 0.763(9) 1 calc R U P A 1
H26B H 0.549974 0.754713 0.520015 0.069 Uiso 0.763(9) 1 calc R U P A 1
C28 C 0.4404(3) 0.7348(5) 0.5780(5) 0.068(2) Uani 0.763(9) 1 d D U P A 1
H28 H 0.444619 0.732039 0.624674 0.082 Uiso 0.763(9) 1 calc R U P A 1
C29 C 0.3962(3) 0.7339(4) 0.5540(6) 0.075(2) Uani 0.763(9) 1 d D U P A 1
H29 H 0.370369 0.729293 0.584492 0.090 Uiso 0.763(9) 1 calc R U P A 1
C30 C 0.3907(4) 0.7397(4) 0.4873(6) 0.080(2) Uani 0.763(9) 1 d D U P A 1
H30 H 0.361524 0.740065 0.471653 0.096 Uiso 0.763(9) 1 calc R U P A 1
C31 C 0.4266(4) 0.7450(4) 0.4437(6) 0.079(2) Uani 0.763(9) 1 d D U P A 1
H31 H 0.422061 0.748473 0.397373 0.094 Uiso 0.763(9) 1 calc R U P A 1
C32 C 0.4708(4) 0.7455(5) 0.4648(4) 0.072(2) Uani 0.763(9) 1 d D U P A 1
H32 H 0.495805 0.749684 0.433241 0.086 Uiso 0.763(9) 1 calc R U P A 1
C33 C 0.3343(2) 0.2586(2) 0.1997(3) 0.0529(13) Uani 1 1 d . . . . .
C34 C 0.33409(17) 0.21088(18) 0.1835(2) 0.0420(10) Uani 1 1 d . . . . .
C35 C 0.34110(19) 0.18342(19) 0.2320(2) 0.0476(12) Uani 1 1 d . . . . .
H35 H 0.346790 0.194987 0.277057 0.057 Uiso 1 1 calc R U . . .
C36 C 0.3400(2) 0.1390(2) 0.2159(2) 0.0483(12) Uani 1 1 d . . . . .
H36 H 0.344219 0.119761 0.249969 0.058 Uiso 1 1 calc R U . . .
N2 N 0.49576(18) 0.65221(18) 0.5374(2) 0.0575(12) Uani 1 1 d D U . . .
N3 N 0.35492(19) 0.28234(18) 0.2556(2) 0.0629(13) Uani 1 1 d . . . . .
H3A H 0.354565 0.310130 0.265877 0.075 Uiso 1 1 calc R U . . .
H3B H 0.369119 0.270514 0.282895 0.075 Uiso 1 1 calc R U . . .
N4 N 0.3133(2) 0.2760(2) 0.1593(3) 0.0748(16) Uani 1 1 d . . . . .
H4A H 0.312937 0.303759 0.169445 0.090 Uiso 1 1 calc R U . . .
H4B H 0.299518 0.259952 0.121697 0.090 Uiso 1 1 calc R U . . .
O2 O 0.4430(2) 0.60544(19) 0.6200(2) 0.0871(15) Uani 1 1 d . . . . .
O3 O 0.55801(16) 0.69291(16) 0.4605(2) 0.0752(13) Uani 1 1 d . . . . .
O7 O 0.57126(16) 0.65951(17) 0.61573(18) 0.0622(10) Uani 1 1 d . . . . .
O8 O 0.60036(17) 0.74148(18) 0.6368(2) 0.0747(13) Uani 1 1 d . . . . .
O9 O 0.3387(4) 0.3861(4) 0.0542(5) 0.134(4) Uani 0.741(14) 1 d . U P B 1
H9A H 0.337370 0.373979 0.094006 0.200 Uiso 0.741(14) 1 d R U P B 1
H9B H 0.342410 0.365779 0.027376 0.200 Uiso 0.741(14) 1 d R U P B 1
O10 O 0.5483(4) 0.5823(3) 0.7024(3) 0.083(3) Uani 0.759(15) 1 d . U P C 1
H10A H 0.578596 0.598105 0.719300 0.124 Uiso 0.759(15) 1 d R U P C 1
H10B H 0.545346 0.605545 0.681340 0.124 Uiso 0.759(15) 1 d R U P C 1
C1 C 0.3361(4) 0.4509(3) 0.3773(5) 0.060(2) Uani 0.750(6) 1 d D U P D 1
C12 C 0.3987(4) 0.4953(3) 0.2888(4) 0.0544(18) Uani 0.750(6) 1 d D U P D 1
N1 N 0.3504(3) 0.4590(3) 0.3110(4) 0.0586(16) Uani 0.750(6) 1 d D U P D 1
O1 O 0.2974(3) 0.4145(3) 0.3970(4) 0.079(2) Uani 0.750(6) 1 d D U P D 1
O4 O 0.4112(4) 0.4935(3) 0.2310(4) 0.075(2) Uani 0.750(6) 1 d D U P D 1
C15 C 0.3205(3) 0.3814(3) 0.2432(4) 0.0605(19) Uani 0.750(6) 1 d D U P D 1
C16 C 0.3133(4) 0.4247(3) 0.2619(4) 0.0650(18) Uani 0.750(6) 1 d D U P D 1
H16 H 0.280517 0.408673 0.286711 0.078 Uiso 0.750(6) 1 calc R U P D 1
C17 C 0.3056(4) 0.4550(3) 0.2036(4) 0.077(2) Uani 0.750(6) 1 d D U P D 1
H17A H 0.337553 0.473910 0.178294 0.092 Uiso 0.750(6) 1 calc R U P D 1
H17B H 0.279536 0.430890 0.172442 0.092 Uiso 0.750(6) 1 calc R U P D 1
C18 C 0.2900(3) 0.4911(3) 0.2291(5) 0.0736(19) Uani 0.750(6) 1 d D U P D 1
C19 C 0.2429(4) 0.4743(4) 0.2588(7) 0.097(3) Uani 0.750(6) 1 d D U P D 1
H19 H 0.220469 0.439126 0.264046 0.117 Uiso 0.750(6) 1 calc R U P D 1
C20 C 0.2287(5) 0.5078(5) 0.2804(7) 0.100(3) Uani 0.750(6) 1 d D U P D 1
H20 H 0.196295 0.495867 0.299733 0.120 Uiso 0.750(6) 1 calc R U P D 1
C21 C 0.2603(5) 0.5573(5) 0.2741(6) 0.092(2) Uani 0.750(6) 1 d D U P D 1
H21 H 0.250724 0.580370 0.290864 0.111 Uiso 0.750(6) 1 calc R U P D 1
C22 C 0.3057(5) 0.5751(4) 0.2445(7) 0.086(2) Uani 0.750(6) 1 d D U P D 1
H22 H 0.327026 0.610403 0.238352 0.103 Uiso 0.750(6) 1 calc R U P D 1
C23 C 0.3210(4) 0.5423(3) 0.2233(6) 0.076(2) Uani 0.750(6) 1 d D U P D 1
H23 H 0.353603 0.555260 0.204135 0.092 Uiso 0.750(6) 1 calc R U P D 1
O5 O 0.3498(3) 0.3725(3) 0.2759(4) 0.076(3) Uani 0.750(6) 1 d D U P D 1
O6 O 0.2952(2) 0.3561(2) 0.1929(3) 0.0647(16) Uani 0.750(6) 1 d D U P D 1
C37 C 0.1553(3) 0.3154(2) 0.1924(3) 0.0523(16) Uani 0.762(6) 1 d D U P E 1
C38 C 0.1617(3) 0.3254(3) 0.2650(3) 0.0474(17) Uani 0.762(6) 1 d D U P E 1
C39 C 0.1899(3) 0.3093(3) 0.3020(4) 0.0506(16) Uani 0.762(6) 1 d D U P E 1
H39 H 0.205287 0.292696 0.280547 0.061 Uiso 0.762(6) 1 calc R U P E 1
C40 C 0.1950(3) 0.3179(3) 0.3712(4) 0.0531(19) Uani 0.762(6) 1 d D U P E 1
H40 H 0.214501 0.307775 0.397093 0.064 Uiso 0.762(6) 1 calc R U P E 1
N5 N 0.1931(3) 0.3213(2) 0.1550(3) 0.0530(15) Uani 0.762(6) 1 d D U P E 1
H5A H 0.188778 0.315286 0.111642 0.064 Uiso 0.762(6) 1 calc R U P E 1
H5B H 0.222843 0.331281 0.173157 0.064 Uiso 0.762(6) 1 calc R U P E 1
N6 N 0.1106(3) 0.3006(2) 0.1667(3) 0.0638(19) Uani 0.762(6) 1 d D U P E 1
H6A H 0.105482 0.294349 0.123493 0.077 Uiso 0.762(6) 1 calc R U P E 1
H6B H 0.085742 0.296823 0.192684 0.077 Uiso 0.762(6) 1 calc R U P E 1
C1A C 0.3438(9) 0.4601(11) 0.3584(9) 0.058(4) Uani 0.250(6) 1 d D U P D 2
C12A C 0.4111(9) 0.5062(11) 0.2750(10) 0.056(4) Uani 0.250(6) 1 d D U P D 2
N1A N 0.3631(8) 0.4687(9) 0.2922(9) 0.058(3) Uani 0.250(6) 1 d D U P D 2
O1A O 0.3010(8) 0.4219(9) 0.3668(10) 0.063(5) Uani 0.250(6) 1 d D U P D 2
O4A O 0.4298(9) 0.5119(9) 0.2199(10) 0.061(5) Uani 0.250(6) 1 d D U P D 2
C15A C 0.3407(9) 0.3946(8) 0.2193(9) 0.068(4) Uani 0.250(6) 1 d D U P D 2
C16A C 0.3346(7) 0.4391(7) 0.2339(11) 0.063(3) Uani 0.250(6) 1 d D U P D 2
H16A H 0.353880 0.462222 0.196103 0.076 Uiso 0.250(6) 1 calc R U P D 2
C17A C 0.2824(7) 0.4360(6) 0.2273(13) 0.072(3) Uani 0.250(6) 1 d D U P D 2
H17C H 0.269512 0.425257 0.181281 0.087 Uiso 0.250(6) 1 calc R U P D 2
H17D H 0.258349 0.410041 0.258632 0.087 Uiso 0.250(6) 1 calc R U P D 2
C18A C 0.2846(6) 0.4850(6) 0.2419(9) 0.077(3) Uani 0.250(6) 1 d D U P D 2
C19A C 0.2472(7) 0.4868(8) 0.2802(12) 0.088(4) Uani 0.250(6) 1 d D U P D 2
H19A H 0.219941 0.456412 0.297246 0.105 Uiso 0.250(6) 1 calc R U P D 2
C20A C 0.2492(10) 0.5317(10) 0.2934(14) 0.091(4) Uani 0.250(6) 1 d D U P D 2
H20A H 0.223480 0.532242 0.319345 0.110 Uiso 0.250(6) 1 calc R U P D 2
C21A C 0.2874(12) 0.5747(9) 0.2697(14) 0.088(4) Uani 0.250(6) 1 d D U P D 2
H21A H 0.288574 0.605733 0.279181 0.106 Uiso 0.250(6) 1 calc R U P D 2
C22A C 0.3243(10) 0.5748(6) 0.2326(15) 0.082(4) Uani 0.250(6) 1 d D U P D 2
H22A H 0.351224 0.605683 0.215998 0.099 Uiso 0.250(6) 1 calc R U P D 2
C23A C 0.3229(7) 0.5302(7) 0.2188(13) 0.076(4) Uani 0.250(6) 1 d D U P D 2
H23A H 0.349044 0.530636 0.192586 0.092 Uiso 0.250(6) 1 calc R U P D 2
O5A O 0.3676(8) 0.3854(8) 0.2586(9) 0.062(5) Uani 0.250(6) 1 d D U P D 2
O6A O 0.3386(9) 0.3838(7) 0.1567(8) 0.088(5) Uani 0.250(6) 1 d D U P D 2
C25A C 0.5357(6) 0.7041(6) 0.5565(10) 0.057(3) Uani 0.237(9) 1 d D U P A 2
H25A H 0.557647 0.721255 0.516827 0.068 Uiso 0.237(9) 1 calc R U P A 2
C26A C 0.5124(8) 0.7345(10) 0.5812(7) 0.061(4) Uani 0.237(9) 1 d D U P A 2
H26C H 0.493462 0.718752 0.622827 0.073 Uiso 0.237(9) 1 calc R U P A 2
H26D H 0.539931 0.768779 0.592887 0.073 Uiso 0.237(9) 1 calc R U P A 2
C28A C 0.4324(8) 0.7352(16) 0.5578(9) 0.070(4) Uani 0.237(9) 1 d D U P A 2
H28A H 0.424675 0.729443 0.604215 0.084 Uiso 0.237(9) 1 calc R U P A 2
C29A C 0.3987(8) 0.7394(15) 0.5131(14) 0.074(4) Uani 0.237(9) 1 d D U P A 2
H29A H 0.368095 0.736209 0.529640 0.089 Uiso 0.237(9) 1 calc R U P A 2
C30A C 0.4098(10) 0.7478(15) 0.4466(13) 0.075(4) Uani 0.237(9) 1 d D U P A 2
H30A H 0.386123 0.748322 0.416320 0.090 Uiso 0.237(9) 1 calc R U P A 2
C31A C 0.4547(10) 0.7554(11) 0.4237(7) 0.074(4) Uani 0.237(9) 1 d D U P A 2
H31A H 0.463887 0.765628 0.378481 0.089 Uiso 0.237(9) 1 calc R U P A 2
C32A C 0.4882(10) 0.7487(16) 0.4652(6) 0.070(4) Uani 0.237(9) 1 d D U P A 2
H32A H 0.517568 0.750100 0.447065 0.084 Uiso 0.237(9) 1 calc R U P A 2
C37A C 0.1229(7) 0.3284(8) 0.2029(7) 0.055(4) Uani 0.238(6) 1 d D U P E 2
C38A C 0.1431(9) 0.3300(10) 0.2708(7) 0.049(4) Uani 0.238(6) 1 d D U P E 2
C39A C 0.1765(9) 0.3118(9) 0.2793(10) 0.049(3) Uani 0.238(6) 1 d D U P E 2
H39A H 0.185700 0.298644 0.242201 0.059 Uiso 0.238(6) 1 calc R U P E 2
C40A C 0.1963(9) 0.3132(9) 0.3430(13) 0.048(4) Uani 0.238(6) 1 d D U P E 2
H40A H 0.215205 0.296588 0.349180 0.058 Uiso 0.238(6) 1 calc R U P E 2
N5A N 0.1454(8) 0.3231(9) 0.1502(8) 0.070(5) Uani 0.238(6) 1 d D U P E 2
H5AA H 0.132627 0.320895 0.109997 0.084 Uiso 0.238(6) 1 calc R U P E 2
H5AB H 0.173297 0.321764 0.155003 0.084 Uiso 0.238(6) 1 calc R U P E 2
N6A N 0.0814(7) 0.3305(8) 0.1977(8) 0.067(5) Uani 0.238(6) 1 d D U P E 2
H6AA H 0.067935 0.328406 0.158034 0.080 Uiso 0.238(6) 1 calc R U P E 2
H6AB H 0.067014 0.334096 0.233811 0.080 Uiso 0.238(6) 1 calc R U P E 2
O11 O 0.2404(9) 0.3457(9) 0.1074(12) 0.104(7) Uani 0.25 1 d . . P F 2
H11A H 0.266320 0.351019 0.131471 0.156 Uiso 0.25 1 d R U P F 2
H11B H 0.229810 0.316129 0.089571 0.156 Uiso 0.25 1 d R U P F 2
O9A O 0.3418(12) 0.3483(14) 0.0351(15) 0.142(7) Uani 0.259(14) 1 d . U P B 2
H9AA H 0.344280 0.328583 0.005703 0.213 Uiso 0.259(14) 1 d R U P B 2
H9AB H 0.335560 0.331803 0.072643 0.213 Uiso 0.259(14) 1 d R U P B 2
O10A O 0.5126(13) 0.5665(10) 0.6951(10) 0.088(6) Uani 0.241(15) 1 d . U P C 2
H10C H 0.542850 0.570707 0.697415 0.133 Uiso 0.241(15) 1 d R U P C 2
H10D H 0.517090 0.595508 0.681845 0.133 Uiso 0.241(15) 1 d R U P C 2

loop_
_atom_site_aniso_label
_atom_site_aniso_U_11
_atom_site_aniso_U_22
_atom_site_aniso_U_33
_atom_site_aniso_U_23
_atom_site_aniso_U_13
_atom_site_aniso_U_12
C2 0.044(3) 0.041(2) 0.068(3) -0.009(2) -0.012(2) 0.018(2)
C3 0.044(3) 0.044(3) 0.095(5) 0.010(3) 0.006(3) 0.018(2)
C4 0.063(3) 0.051(3) 0.059(3) 0.004(3) 0.007(3) 0.026(3)
C5 0.056(3) 0.046(3) 0.041(3) -0.002(2) -0.006(2) 0.026(2)
C6 0.074(4) 0.052(3) 0.047(3) -0.004(2) -0.017(3) 0.029(3)
C7 0.048(3) 0.040(3) 0.078(4) -0.002(3) -0.016(3) 0.013(2)
C8 0.053(3) 0.045(3) 0.041(3) 0.000(2) -0.009(2) 0.020(2)
C9 0.067(4) 0.051(3) 0.048(3) 0.003(2) 0.000(3) 0.026(3)
C10 0.079(4) 0.071(4) 0.041(3) 0.002(3) 0.001(3) 0.042(3)
C11 0.065(3) 0.052(3) 0.045(3) -0.010(2) -0.014(2) 0.034(2)
C13 0.051(3) 0.040(2) 0.044(3) -0.005(2) -0.010(2) 0.023(2)
C14 0.045(3) 0.040(2) 0.040(2) -0.0006(19) -0.007(2) 0.020(2)
C24 0.061(3) 0.063(3) 0.023(2) -0.009(2) -0.0034(19) 0.023(3)
C27 0.065(3) 0.054(3) 0.068(3) -0.019(2) -0.013(2) 0.027(2)
C25 0.055(3) 0.053(3) 0.031(3) -0.016(2) -0.006(2) 0.023(3)
C26 0.060(4) 0.057(3) 0.049(4) -0.017(3) -0.004(3) 0.024(3)
C28 0.067(4) 0.061(3) 0.074(4) -0.022(4) -0.017(3) 0.029(3)
C29 0.069(4) 0.068(4) 0.087(5) -0.024(4) -0.014(4) 0.032(3)
C30 0.074(4) 0.072(4) 0.089(5) -0.021(4) -0.020(4) 0.033(3)
C31 0.079(5) 0.067(4) 0.083(4) -0.018(3) -0.021(4) 0.031(4)
C32 0.074(4) 0.061(4) 0.078(4) -0.017(3) -0.014(4) 0.031(4)
C33 0.052(3) 0.056(3) 0.056(3) -0.020(2) -0.016(2) 0.030(3)
C34 0.039(2) 0.044(3) 0.040(2) -0.0113(19) -0.0028(19) 0.018(2)
C35 0.056(3) 0.056(3) 0.032(2) -0.016(2) -0.006(2) 0.029(2)
C36 0.055(3) 0.057(3) 0.033(2) -0.009(2) -0.005(2) 0.028(2)
N2 0.065(3) 0.055(3) 0.044(2) -0.0151(19) -0.017(2) 0.024(2)
N3 0.075(3) 0.064(3) 0.062(3) -0.033(2) -0.032(2) 0.044(3)
N4 0.102(4) 0.068(3) 0.070(3) -0.032(3) -0.042(3) 0.054(3)
O2 0.119(4) 0.092(3) 0.042(2) -0.009(2) -0.006(2) 0.046(3)
O3 0.062(3) 0.055(2) 0.083(3) -0.007(2) -0.002(2) 0.010(2)
O7 0.077(3) 0.080(3) 0.0335(18) -0.0058(18) -0.0035(17) 0.042(2)
O8 0.081(3) 0.082(3) 0.054(2) -0.024(2) -0.026(2) 0.035(2)
O9 0.162(8) 0.141(9) 0.107(7) 0.006(6) -0.019(6) 0.083(7)
O10 0.110(7) 0.085(5) 0.036(3) 0.011(3) -0.001(4) 0.035(5)
C1 0.054(4) 0.045(4) 0.073(4) -0.014(3) -0.014(3) 0.019(3)
C12 0.070(4) 0.053(4) 0.047(3) -0.013(3) -0.017(3) 0.036(3)
N1 0.063(3) 0.043(3) 0.066(3) -0.017(3) -0.028(3) 0.023(2)
O1 0.060(4) 0.059(4) 0.079(5) -0.005(4) -0.009(4) 0.001(3)
O4 0.095(6) 0.081(6) 0.050(4) -0.019(4) -0.013(4) 0.045(4)
C15 0.074(4) 0.051(4) 0.056(4) -0.012(3) -0.014(3) 0.031(3)
C16 0.075(4) 0.048(3) 0.070(4) -0.016(3) -0.033(3) 0.029(3)
C17 0.088(4) 0.054(4) 0.083(4) -0.010(3) -0.037(4) 0.031(3)
C18 0.079(4) 0.054(3) 0.092(4) 0.001(3) -0.026(3) 0.037(3)
C19 0.096(4) 0.073(4) 0.111(5) 0.014(4) -0.013(4) 0.033(4)
C20 0.097(5) 0.087(5) 0.116(5) 0.014(4) -0.005(4) 0.044(4)
C21 0.099(5) 0.078(4) 0.108(5) 0.011(4) -0.007(4) 0.050(4)
C22 0.097(5) 0.063(4) 0.102(5) 0.009(4) -0.013(4) 0.045(4)
C23 0.087(4) 0.058(4) 0.092(4) 0.006(3) -0.015(3) 0.042(3)
O5 0.079(5) 0.062(4) 0.097(5) -0.028(4) -0.037(4) 0.042(4)
O6 0.083(4) 0.054(3) 0.059(3) -0.027(2) -0.028(3) 0.036(3)
C37 0.074(4) 0.040(3) 0.034(3) 0.000(2) -0.009(3) 0.022(3)
C38 0.067(4) 0.042(3) 0.030(3) -0.001(2) -0.009(3) 0.025(3)
C39 0.073(4) 0.039(3) 0.033(3) -0.005(3) -0.008(3) 0.023(3)
C40 0.072(4) 0.042(3) 0.033(4) -0.001(3) -0.010(3) 0.019(3)
N5 0.076(4) 0.050(3) 0.032(3) -0.005(2) -0.009(3) 0.031(3)
N6 0.075(4) 0.061(4) 0.035(3) -0.004(3) -0.016(3) 0.018(3)
C1A 0.055(5) 0.042(5) 0.070(5) -0.011(5) -0.017(5) 0.019(4)
C12A 0.066(5) 0.052(5) 0.055(5) -0.014(5) -0.017(5) 0.033(5)
N1A 0.064(4) 0.048(4) 0.062(4) -0.015(4) -0.023(4) 0.029(4)
O1A 0.053(7) 0.050(8) 0.062(9) -0.016(8) -0.002(8) 0.007(6)
O4A 0.071(10) 0.067(10) 0.041(8) -0.023(7) -0.008(7) 0.031(8)
C15A 0.082(6) 0.053(5) 0.067(6) -0.016(5) -0.028(5) 0.031(5)
C16A 0.073(5) 0.049(4) 0.068(4) -0.013(4) -0.028(4) 0.031(4)
C17A 0.080(5) 0.052(5) 0.083(5) -0.007(5) -0.028(5) 0.032(4)
C18A 0.084(4) 0.058(4) 0.092(5) 0.002(4) -0.022(4) 0.038(4)
C19A 0.092(5) 0.069(5) 0.102(5) 0.008(5) -0.013(5) 0.041(5)
C20A 0.096(5) 0.070(5) 0.108(5) 0.009(5) -0.008(5) 0.041(5)
C21A 0.093(5) 0.070(5) 0.104(5) 0.010(5) -0.009(5) 0.043(5)
C22A 0.092(6) 0.065(5) 0.099(6) 0.009(5) -0.013(5) 0.046(5)
C23A 0.087(5) 0.058(5) 0.093(5) 0.007(5) -0.016(5) 0.044(5)
O5A 0.064(9) 0.056(9) 0.068(9) -0.017(7) -0.003(8) 0.033(7)
O6A 0.116(10) 0.071(8) 0.073(9) -0.026(7) -0.020(8) 0.044(8)
C25A 0.063(5) 0.057(5) 0.039(5) -0.017(4) -0.010(4) 0.022(4)
C26A 0.064(5) 0.060(5) 0.051(6) -0.021(5) -0.007(5) 0.025(5)
C28A 0.068(5) 0.062(5) 0.080(5) -0.020(5) -0.018(5) 0.032(5)
C29A 0.071(5) 0.067(4) 0.082(5) -0.020(5) -0.018(5) 0.031(4)
C30A 0.074(6) 0.067(5) 0.081(5) -0.018(5) -0.018(5) 0.032(5)
C31A 0.076(6) 0.063(5) 0.078(6) -0.016(5) -0.017(6) 0.031(6)
C32A 0.073(6) 0.058(5) 0.076(5) -0.015(5) -0.019(5) 0.031(6)
C37A 0.075(6) 0.046(5) 0.033(5) 0.000(5) -0.007(5) 0.023(5)
C38A 0.072(5) 0.040(5) 0.031(5) 0.002(4) -0.009(5) 0.026(5)
C39A 0.073(5) 0.039(4) 0.030(5) -0.002(4) -0.008(4) 0.024(4)
C40A 0.071(6) 0.039(5) 0.030(6) -0.003(6) -0.013(6) 0.023(5)
N5A 0.088(9) 0.061(8) 0.047(8) 0.001(7) -0.013(8) 0.028(8)
N6A 0.089(11) 0.069(10) 0.036(8) 0.009(7) -0.005(8) 0.035(8)
O11 0.103(16) 0.095(16) 0.124(19) 0.015(14) -0.018(14) 0.057(14)
O9A 0.163(12) 0.146(13) 0.113(11) 0.000(11) -0.012(10) 0.074(12)
O10A 0.107(10) 0.103(10) 0.037(7) 0.003(7) 0.005(9) 0.038(10)

loop_
_atom_type_symbol
_atom_type_description
_atom_type_scat_dispersion_real
_atom_type_scat_dispersion_imag
_atom_type_scat_source
C C 0.0033 0.0016 'International Tables Vol C Tables 4.2.6.8 and 6.1.1.4'
H H 0.0000 0.0000 'International Tables Vol C Tables 4.2.6.8 and 6.1.1.4'
N N 0.0061 0.0033 'International Tables Vol C Tables 4.2.6.8 and 6.1.1.4'
O O 0.0106 0.0060 'International Tables Vol C Tables 4.2.6.8 and 6.1.1.4'

loop_
_geom_angle_atom_site_label_1
_geom_angle_atom_site_label_2
_geom_angle_atom_site_label_3
_geom_angle
_geom_angle_site_symmetry_1
_geom_angle_site_symmetry_3
_geom_angle_publ_flag
C3 C2 C1 115.7(6) . . ?
C3 C2 C1A 132.3(9) . . ?
C13 C2 C3 119.8(5) . . ?
C13 C2 C1 124.5(6) . . ?
C13 C2 C1A 107.6(9) . . ?
C2 C3 H3 119.7 . . ?
C4 C3 C2 120.5(5) . . ?
C4 C3 H3 119.7 . . ?
C3 C4 H4 120.0 . . ?
C5 C4 C3 120.0(5) . . ?
C5 C4 H4 120.0 . . ?
C4 C5 C6 118.9(5) . . ?
C4 C5 C14 120.9(5) . . ?
C14 C5 C6 120.2(5) . . ?
N2 C6 C5 116.7(5) . . ?
O2 C6 C5 121.9(6) . . ?
O2 C6 N2 121.4(5) . . ?
N2 C7 C8 117.4(5) . . ?
O3 C7 C8 120.8(6) . . ?
O3 C7 N2 121.8(5) . . ?
C9 C8 C7 120.9(5) . . ?
C9 C8 C14 120.2(5) . . ?
C14 C8 C7 118.9(5) . . ?
C8 C9 H9 120.3 . . ?
C8 C9 C10 119.5(5) . . ?
C10 C9 H9 120.3 . . ?
C9 C10 H10 119.4 . . ?
C11 C10 C9 121.2(5) . . ?
C11 C10 H10 119.4 . . ?
C10 C11 C13 119.5(5) . . ?
C10 C11 C12 124.9(6) . . ?
C10 C11 C12A 107.4(9) . . ?
C13 C11 C12 115.6(6) . . ?
C13 C11 C12A 133.1(10) . . ?
C2 C13 C11 120.9(5) . . ?
C2 C13 C14 119.7(5) . . ?
C11 C13 C14 119.4(5) . . ?
C5 C14 C13 119.0(5) . . ?
C8 C14 C5 120.8(4) . . ?
C8 C14 C13 120.2(5) . . ?
O7 C24 C25 118.2(5) . . ?
O7 C24 O8 125.6(5) . . ?
O7 C24 C25A 118.6(6) . . ?
O8 C24 C25 115.8(5) . . ?
O8 C24 C25A 111.6(7) . . ?
C28 C27 C26 120.8(7) . . ?
C28 C27 C32 118.9(7) . . ?
C32 C27 C26 120.1(7) . . ?
C28A C27 C26A 118.8(9) . . ?
C32A C27 C26A 121.8(10) . . ?
C32A C27 C28A 119.4(9) . . ?
C24 C25 H25 107.3 . . ?
C26 C25 C24 114.1(5) . . ?
C26 C25 H25 107.3 . . ?
N2 C25 C24 108.6(5) . . ?
N2 C25 H25 107.3 . . ?
N2 C25 C26 112.0(5) . . ?
C27 C26 C25 113.6(5) . . ?
C27 C26 H26A 108.8 . . ?
C27 C26 H26B 108.8 . . ?
C25 C26 H26A 108.8 . . ?
C25 C26 H26B 108.8 . . ?
H26A C26 H26B 107.7 . . ?
C27 C28 H28 120.1 . . ?
C27 C28 C29 119.8(9) . . ?
C29 C28 H28 120.1 . . ?
C28 C29 H29 119.8 . . ?
C30 C29 C28 120.3(10) . . ?
C30 C29 H29 119.8 . . ?
C29 C30 H30 120.0 . . ?
C31 C30 C29 119.9(11) . . ?
C31 C30 H30 120.0 . . ?
C30 C31 H31 119.0 . . ?
C30 C31 C32 122.0(11) . . ?
C32 C31 H31 119.0 . . ?
C27 C32 C31 119.0(9) . . ?
C27 C32 H32 120.5 . . ?
C31 C32 H32 120.5 . . ?
N3 C33 C34 119.5(5) . . ?
N4 C33 C34 120.3(5) . . ?
N4 C33 N3 120.2(5) . . ?
C35 C34 C33 121.5(4) . . ?
C35 C34 C36 119.6(4) . 13 ?
C36 C34 C33 118.8(5) 13 . ?
C34 C35 H35 119.8 . . ?
C34 C35 C36 120.4(4) . . ?
C36 C35 H35 119.8 . . ?
C34 C36 H36 120.0 13 . ?
C35 C36 C34 119.9(5) . 13 ?
C35 C36 H36 120.0 . . ?
C6 N2 C7 124.6(5) . . ?
C6 N2 C25 114.3(5) . . ?
C6 N2 C25A 143.1(10) . . ?
C7 N2 C25 120.7(5) . . ?
C7 N2 C25A 91.7(9) . . ?
C33 N3 H3A 120.0 . . ?
C33 N3 H3B 120.0 . . ?
H3A N3 H3B 120.0 . . ?
C33 N4 H4A 120.0 . . ?
C33 N4 H4B 120.0 . . ?
H4A N4 H4B 120.0 . . ?
H9A O9 H9B 104.5 . . ?
H10A O10 H10B 104.5 . . ?
N1 C1 C2 113.5(7) . . ?
O1 C1 C2 123.0(8) . . ?
O1 C1 N1 123.5(7) . . ?
N1 C12 C11 119.5(7) . . ?
O4 C12 C11 121.0(8) . . ?
O4 C12 N1 119.4(7) . . ?
C1 N1 C12 124.0(6) . . ?
C1 N1 C16 116.8(7) . . ?
C12 N1 C16 119.0(7) . . ?
O5 C15 C16 120.3(6) . . ?
O5 C15 O6 124.7(7) . . ?
O6 C15 C16 115.0(6) . . ?
N1 C16 C15 113.4(7) . . ?
N1 C16 H16 104.2 . . ?
N1 C16 C17 111.1(7) . . ?
C15 C16 H16 104.2 . . ?
C15 C16 C17 117.9(6) . . ?
C17 C16 H16 104.2 . . ?
C16 C17 H17A 109.1 . . ?
C16 C17 H17B 109.1 . . ?
H17A C17 H17B 107.9 . . ?
C18 C17 C16 112.4(7) . . ?
C18 C17 H17A 109.1 . . ?
C18 C17 H17B 109.1 . . ?
C19 C18 C17 121.7(8) . . ?
C23 C18 C17 121.5(8) . . ?
C23 C18 C19 116.8(8) . . ?
C18 C19 H19 119.5 . . ?
C20 C19 C18 121.0(9) . . ?
C20 C19 H19 119.5 . . ?
C19 C20 H20 120.0 . . ?
C21 C20 C19 119.9(11) . . ?
C21 C20 H20 120.0 . . ?
C20 C21 H21 119.5 . . ?
C20 C21 C22 121.1(11) . . ?
C22 C21 H21 119.5 . . ?
C21 C22 H22 120.0 . . ?
C21 C22 C23 120.0(10) . . ?
C23 C22 H22 120.0 . . ?
C18 C23 H23 119.4 . . ?
C22 C23 C18 121.1(9) . . ?
C22 C23 H23 119.4 . . ?
N5 C37 C38 121.0(7) . . ?
N5 C37 N6 121.4(6) . . ?
N6 C37 C38 117.6(7) . . ?
C39 C38 C37 119.2(8) . . ?
C40 C38 C37 119.3(8) 16 . ?
C40 C38 C39 121.4(6) 16 . ?
C38 C39 H39 120.5 . . ?
C38 C39 C40 119.0(7) . . ?
C40 C39 H39 120.5 . . ?
C38 C40 C39 119.5(7) 16 . ?
C38 C40 H40 120.2 16 . ?
C39 C40 H40 120.2 . . ?
C37 N5 H5A 120.0 . . ?
C37 N5 H5B 120.0 . . ?
H5A N5 H5B 120.0 . . ?
C37 N6 H6A 120.0 . . ?
C37 N6 H6B 120.0 . . ?
H6A N6 H6B 120.0 . . ?
N1A C1A C2 126.8(14) . . ?
O1A C1A C2 117.0(16) . . ?
O1A C1A N1A 116.1(15) . . ?
N1A C12A C11 106.6(13) . . ?
O4A C12A C11 128.3(18) . . ?
O4A C12A N1A 125.1(16) . . ?
C1A N1A C16A 124.2(17) . . ?
C12A N1A C1A 123.9(14) . . ?
C12A N1A C16A 111.9(15) . . ?
O5A C15A C16A 118.2(10) . . ?
O5A C15A O6A 120.1(12) . . ?
O6A C15A C16A 114.2(11) . . ?
N1A C16A C15A 114.4(16) . . ?
N1A C16A H16A 101.7 . . ?
N1A C16A C17A 112.2(17) . . ?
C15A C16A H16A 101.7 . . ?
C15A C16A C17A 121.4(11) . . ?
C17A C16A H16A 101.7 . . ?
C16A C17A H17C 108.9 . . ?
C16A C17A H17D 108.9 . . ?
H17C C17A H17D 107.7 . . ?
C18A C17A C16A 113.2(9) . . ?
C18A C17A H17C 108.9 . . ?
C18A C17A H17D 108.9 . . ?
C19A C18A C17A 121.2(10) . . ?
C23A C18A C17A 122.1(10) . . ?
C23A C18A C19A 116.7(10) . . ?
C18A C19A H19A 119.4 . . ?
C20A C19A C18A 121.1(11) . . ?
C20A C19A H19A 119.4 . . ?
C19A C20A H20A 120.0 . . ?
C21A C20A C19A 120.0(13) . . ?
C21A C20A H20A 120.0 . . ?
C20A C21A H21A 119.5 . . ?
C20A C21A C22A 120.9(13) . . ?
C22A C21A H21A 119.5 . . ?
C21A C22A H22A 120.0 . . ?
C21A C22A C23A 119.9(12) . . ?
C23A C22A H22A 120.0 . . ?
C18A C23A C22A 121.4(11) . . ?
C18A C23A H23A 119.3 . . ?
C22A C23A H23A 119.3 . . ?
C24 C25A H25A 109.5 . . ?
N2 C25A C24 107.6(10) . . ?
N2 C25A H25A 109.5 . . ?
N2 C25A C26A 110.5(16) . . ?
C26A C25A C24 110.2(11) . . ?
C26A C25A H25A 109.5 . . ?
C27 C26A C25A 116.1(9) . . ?
C27 C26A H26C 108.3 . . ?
C27 C26A H26D 108.3 . . ?
C25A C26A H26C 108.3 . . ?
C25A C26A H26D 108.3 . . ?
H26C C26A H26D 107.4 . . ?
C27 C28A H28A 120.3 . . ?
C27 C28A C29A 119.5(11) . . ?
C29A C28A H28A 120.3 . . ?
C28A C29A H29A 119.8 . . ?
C30A C29A C28A 120.3(12) . . ?
C30A C29A H29A 119.8 . . ?
C29A C30A H30A 120.0 . . ?
C31A C30A C29A 119.9(13) . . ?
C31A C30A H30A 120.0 . . ?
C30A C31A H31A 119.2 . . ?
C30A C31A C32A 121.7(13) . . ?
C32A C31A H31A 119.2 . . ?
C27 C32A C31A 118.7(11) . . ?
C27 C32A H32A 120.7 . . ?
C31A C32A H32A 120.7 . . ?
N5A C37A C38A 120.1(10) . . ?
N6A C37A C38A 118.2(11) . . ?
N6A C37A N5A 121.7(10) . . ?
C39A C38A C37A 118.4(14) . . ?
C40A C38A C37A 124.8(19) 16 . ?
C40A C38A C39A 116.3(14) 16 . ?
C38A C39A H39A 120.4 . . ?
C38A C39A C40A 119.3(12) . . ?
C40A C39A H39A 120.4 . . ?
C38A C40A C39A 123.9(16) 16 . ?
C38A C40A H40A 118.1 16 . ?
C39A C40A H40A 118.1 . . ?
C37A N5A H5AA 120.0 . . ?
C37A N5A H5AB 120.0 . . ?
H5AA N5A H5AB 120.0 . . ?
C37A N6A H6AA 120.0 . . ?
C37A N6A H6AB 120.0 . . ?
H6AA N6A H6AB 120.0 . . ?
H11A O11 H11B 104.5 . . ?
H9AA O9A H9AB 104.4 . . ?
H10C O10A H10D 104.5 . . ?

loop_
_geom_bond_atom_site_label_1
_geom_bond_atom_site_label_2
_geom_bond_distance
_geom_bond_site_symmetry_2
_geom_bond_publ_flag
C2 C3 1.393(9) . ?
C2 C13 1.388(7) . ?
C2 C1 1.456(9) . ?
C2 C1A 1.545(16) . ?
C3 H3 0.9500 . ?
C3 C4 1.390(8) . ?
C4 H4 0.9500 . ?
C4 C5 1.371(8) . ?
C5 C6 1.488(7) . ?
C5 C14 1.398(7) . ?
C6 N2 1.368(8) . ?
C6 O2 1.211(7) . ?
C7 C8 1.496(7) . ?
C7 N2 1.379(8) . ?
C7 O3 1.220(7) . ?
C8 C9 1.377(7) . ?
C8 C14 1.394(7) . ?
C9 H9 0.9500 . ?
C9 C10 1.420(8) . ?
C10 H10 0.9500 . ?
C10 C11 1.372(8) . ?
C11 C13 1.404(7) . ?
C11 C12 1.490(8) . ?
C11 C12A 1.454(16) . ?
C13 C14 1.419(6) . ?
C24 C25 1.537(8) . ?
C24 O7 1.256(7) . ?
C24 O8 1.265(7) . ?
C24 C25A 1.569(14) . ?
C27 C26 1.506(9) . ?
C27 C28 1.389(10) . ?
C27 C32 1.401(10) . ?
C27 C26A 1.507(11) . ?
C27 C28A 1.397(12) . ?
C27 C32A 1.390(12) . ?
C25 H25 1.0000 . ?
C25 C26 1.530(9) . ?
C25 N2 1.504(7) . ?
C26 H26A 0.9900 . ?
C26 H26B 0.9900 . ?
C28 H28 0.9500 . ?
C28 C29 1.422(12) . ?
C29 H29 0.9500 . ?
C29 C30 1.363(15) . ?
C30 H30 0.9500 . ?
C30 C31 1.348(15) . ?
C31 H31 0.9500 . ?
C31 C32 1.407(13) . ?
C32 H32 0.9500 . ?
C33 C34 1.493(7) . ?
C33 N3 1.307(6) . ?
C33 N4 1.299(7) . ?
C34 C35 1.367(7) . ?
C34 C36 1.391(6) 13 ?
C35 H35 0.9500 . ?
C35 C36 1.380(7) . ?
C36 H36 0.9500 . ?
N2 C25A 1.491(16) . ?
N3 H3A 0.8800 . ?
N3 H3B 0.8800 . ?
N4 H4A 0.8800 . ?
N4 H4B 0.8800 . ?
O9 H9A 0.8699 . ?
O9 H9B 0.8702 . ?
O10 H10A 0.8701 . ?
O10 H10B 0.8702 . ?
C1 N1 1.376(11) . ?
C1 O1 1.216(10) . ?
C12 N1 1.405(10) . ?
C12 O4 1.225(10) . ?
N1 C16 1.469(8) . ?
C15 C16 1.495(10) . ?
C15 O5 1.246(8) . ?
C15 O6 1.266(8) . ?
C16 H16 1.0000 . ?
C16 C17 1.576(10) . ?
C17 H17A 0.9900 . ?
C17 H17B 0.9900 . ?
C17 C18 1.494(11) . ?
C18 C19 1.397(13) . ?
C18 C23 1.373(11) . ?
C19 H19 0.9500 . ?
C19 C20 1.370(15) . ?
C20 H20 0.9500 . ?
C20 C21 1.334(16) . ?
C21 H21 0.9500 . ?
C21 C22 1.348(15) . ?
C22 H22 0.9500 . ?
C22 C23 1.370(14) . ?
C23 H23 0.9500 . ?
C37 C38 1.475(8) . ?
C37 N5 1.310(10) . ?
C37 N6 1.312(10) . ?
C38 C39 1.398(11) . ?
C38 C40 1.381(11) 16 ?
C39 H39 0.9500 . ?
C39 C40 1.400(9) . ?
C40 H40 0.9500 . ?
N5 H5A 0.8800 . ?
N5 H5B 0.8800 . ?
N6 H6A 0.8800 . ?
N6 H6B 0.8800 . ?
C1A N1A 1.418(17) . ?
C1A O1A 1.257(17) . ?
C12A N1A 1.380(17) . ?
C12A O4A 1.210(16) . ?
N1A C16A 1.466(16) . ?
C15A C16A 1.491(12) . ?
C15A O5A 1.265(11) . ?
C15A O6A 1.286(12) . ?
C16A H16A 1.0000 . ?
C16A C17A 1.558(12) . ?
C17A H17C 0.9900 . ?
C17A H17D 0.9900 . ?
C17A C18A 1.497(12) . ?
C18A C19A 1.399(14) . ?
C18A C23A 1.371(12) . ?
C19A H19A 0.9500 . ?
C19A C20A 1.369(17) . ?
C20A H20A 0.9500 . ?
C20A C21A 1.334(18) . ?
C21A H21A 0.9500 . ?
C21A C22A 1.351(17) . ?
C22A H22A 0.9500 . ?
C22A C23A 1.371(16) . ?
C23A H23A 0.9500 . ?
C25A H25A 1.0000 . ?
C25A C26A 1.513(12) . ?
C26A H26C 0.9900 . ?
C26A H26D 0.9900 . ?
C28A H28A 0.9500 . ?
C28A C29A 1.418(14) . ?
C29A H29A 0.9500 . ?
C29A C30A 1.364(17) . ?
C30A H30A 0.9500 . ?
C30A C31A 1.351(18) . ?
C31A H31A 0.9500 . ?
C31A C32A 1.412(15) . ?
C32A H32A 0.9500 . ?
C37A C38A 1.480(11) . ?
C37A N5A 1.312(13) . ?
C37A N6A 1.306(13) . ?
C38A C39A 1.397(14) . ?
C38A C40A 1.34(3) 16 ?
C39A H39A 0.9500 . ?
C39A C40A 1.401(13) . ?
C40A H40A 0.9500 . ?
N5A H5AA 0.8800 . ?
N5A H5AB 0.8800 . ?
N6A H6AA 0.8800 . ?
N6A H6AB 0.8800 . ?
O11 H11A 0.8703 . ?
O11 H11B 0.8699 . ?
O9A H9AA 0.8701 . ?
O9A H9AB 0.8701 . ?
O10A H10C 0.8698 . ?
O10A H10D 0.8698 . ?

loop_
_geom_torsion_atom_site_label_1
_geom_torsion_atom_site_label_2
_geom_torsion_atom_site_label_3
_geom_torsion_atom_site_label_4
_geom_torsion
_geom_torsion_site_symmetry_1
_geom_torsion_site_symmetry_2
_geom_torsion_site_symmetry_3
_geom_torsion_site_symmetry_4
_geom_torsion_publ_flag
C2 C3 C4 C5 0.7(9) . . . . ?
C2 C13 C14 C5 1.9(7) . . . . ?
C2 C13 C14 C8 179.8(5) . . . . ?
C2 C1 N1 C12 14.5(14) . . . . ?
C2 C1 N1 C16 -170.1(9) . . . . ?
C2 C1A N1A C12A 3(6) . . . . ?
C2 C1A N1A C16A -177(3) . . . . ?
C3 C2 C13 C11 176.2(5) . . . . ?
C3 C2 C13 C14 -3.5(8) . . . . ?
C3 C2 C1 N1 175.5(8) . . . . ?
C3 C2 C1 O1 -2.5(15) . . . . ?
C3 C2 C1A N1A -180(2) . . . . ?
C3 C2 C1A O1A -3(5) . . . . ?
C3 C4 C5 C6 174.5(5) . . . . ?
C3 C4 C5 C14 -2.3(8) . . . . ?
C4 C5 C6 N2 -174.3(5) . . . . ?
C4 C5 C6 O2 4.1(9) . . . . ?
C4 C5 C14 C8 -176.9(5) . . . . ?
C4 C5 C14 C13 1.0(8) . . . . ?
C5 C6 N2 C7 -12.5(8) . . . . ?
C5 C6 N2 C25 174.6(5) . . . . ?
C5 C6 N2 C25A 179.2(9) . . . . ?
C6 C5 C14 C8 6.4(8) . . . . ?
C6 C5 C14 C13 -175.7(5) . . . . ?
C6 N2 C25A C24 59.0(15) . . . . ?
C6 N2 C25A C26A -61.3(17) . . . . ?
C7 C8 C9 C10 -175.8(5) . . . . ?
C7 C8 C14 C5 -6.0(7) . . . . ?
C7 C8 C14 C13 176.1(5) . . . . ?
C7 N2 C25A C24 -111.4(11) . . . . ?
C7 N2 C25A C26A 128.2(14) . . . . ?
C8 C7 N2 C6 12.9(8) . . . . ?
C8 C7 N2 C25 -174.6(5) . . . . ?
C8 C7 N2 C25A -174.1(6) . . . . ?
C8 C9 C10 C11 -0.8(9) . . . . ?
C9 C8 C14 C5 174.4(5) . . . . ?
C9 C8 C14 C13 -3.4(8) . . . . ?
C9 C10 C11 C13 -2.5(8) . . . . ?
C9 C10 C11 C12 177.8(7) . . . . ?
C9 C10 C11 C12A 176.2(18) . . . . ?
C10 C11 C13 C2 -176.9(5) . . . . ?
C10 C11 C13 C14 2.8(8) . . . . ?
C10 C11 C12 N1 -172.2(7) . . . . ?
C10 C11 C12 O4 3.9(14) . . . . ?
C10 C11 C12A N1A -173(2) . . . . ?
C10 C11 C12A O4A 4(5) . . . . ?
C11 C13 C14 C5 -177.8(5) . . . . ?
C11 C13 C14 C8 0.2(7) . . . . ?
C11 C12 N1 C1 -17.8(15) . . . . ?
C11 C12 N1 C16 166.9(8) . . . . ?
C11 C12A N1A C1A -8(5) . . . . ?
C11 C12A N1A C16A 172(2) . . . . ?
C13 C2 C3 C4 2.2(8) . . . . ?
C13 C2 C1 N1 -2.7(13) . . . . ?
C13 C2 C1 O1 179.3(10) . . . . ?
C13 C2 C1A N1A 7(4) . . . . ?
C13 C2 C1A O1A -176(3) . . . . ?
C13 C11 C12 N1 8.0(12) . . . . ?
C13 C11 C12 O4 -175.8(9) . . . . ?
C13 C11 C12A N1A 5(4) . . . . ?
C13 C11 C12A O4A -177(3) . . . . ?
C14 C5 C6 N2 2.5(8) . . . . ?
C14 C5 C6 O2 -179.1(6) . . . . ?
C14 C8 C9 C10 3.7(8) . . . . ?
C24 C25 C26 C27 -178.9(5) . . . . ?
C24 C25 N2 C6 102.5(6) . . . . ?
C24 C25 N2 C7 -70.7(7) . . . . ?
C24 C25A C26A C27 -176.2(15) . . . . ?
C27 C28 C29 C30 -2.3(15) . . . . ?
C27 C28A C29A C30A 0(6) . . . . ?
C26 C27 C28 C29 176.2(8) . . . . ?
C26 C27 C32 C31 -175.5(9) . . . . ?
C26 C25 N2 C6 -130.6(6) . . . . ?
C26 C25 N2 C7 56.2(8) . . . . ?
C28 C27 C26 C25 70.9(10) . . . . ?
C28 C27 C32 C31 -1.3(15) . . . . ?
C28 C29 C30 C31 1.8(15) . . . . ?
C29 C30 C31 C32 -1.0(17) . . . . ?
C30 C31 C32 C27 0.7(18) . . . . ?
C32 C27 C26 C25 -115.0(9) . . . . ?
C32 C27 C28 C29 2.1(14) . . . . ?
C33 C34 C35 C36 179.0(5) . . . . ?
C34 C35 C36 C34 1.2(8) . . . 13 ?
C36 C34 C35 C36 -1.2(8) 13 . . . ?
N2 C7 C8 C9 176.4(5) . . . . ?
N2 C7 C8 C14 -3.1(8) . . . . ?
N2 C25 C26 C27 57.2(9) . . . . ?
N2 C25A C26A C27 -57(3) . . . . ?
N3 C33 C34 C35 19.2(8) . . . . ?
N3 C33 C34 C36 -160.6(5) . . . 13 ?
N4 C33 C34 C35 -159.4(6) . . . . ?
N4 C33 C34 C36 20.8(8) . . . 13 ?
O2 C6 N2 C7 169.1(6) . . . . ?
O2 C6 N2 C25 -3.9(9) . . . . ?
O2 C6 N2 C25A 0.7(13) . . . . ?
O3 C7 C8 C9 -3.4(9) . . . . ?
O3 C7 C8 C14 177.0(5) . . . . ?
O3 C7 N2 C6 -167.3(6) . . . . ?
O3 C7 N2 C25 5.2(9) . . . . ?
O3 C7 N2 C25A 5.8(8) . . . . ?
O7 C24 C25 C26 -154.9(6) . . . . ?
O7 C24 C25 N2 -29.2(7) . . . . ?
O7 C24 C25A N2 27.5(16) . . . . ?
O7 C24 C25A C26A 148.0(15) . . . . ?
O8 C24 C25 C26 31.3(8) . . . . ?
O8 C24 C25 N2 157.0(5) . . . . ?
O8 C24 C25A N2 -174.2(9) . . . . ?
O8 C24 C25A C26A -54(2) . . . . ?
C1 C2 C3 C4 -176.0(7) . . . . ?
C1 C2 C13 C11 -5.7(10) . . . . ?
C1 C2 C13 C14 174.6(7) . . . . ?
C1 N1 C16 C15 -95.3(11) . . . . ?
C1 N1 C16 C17 129.1(10) . . . . ?
C12 C11 C13 C2 2.9(9) . . . . ?
C12 C11 C13 C14 -177.5(6) . . . . ?
C12 N1 C16 C15 80.3(11) . . . . ?
C12 N1 C16 C17 -55.2(11) . . . . ?
N1 C16 C17 C18 -56.6(11) . . . . ?
O1 C1 N1 C12 -167.5(12) . . . . ?
O1 C1 N1 C16 7.9(16) . . . . ?
O4 C12 N1 C1 166.0(11) . . . . ?
O4 C12 N1 C16 -9.4(14) . . . . ?
C15 C16 C17 C18 170.1(8) . . . . ?
C16 C17 C18 C19 -67.7(12) . . . . ?
C16 C17 C18 C23 113.6(10) . . . . ?
C17 C18 C19 C20 -178.3(10) . . . . ?
C17 C18 C23 C22 177.6(9) . . . . ?
C18 C19 C20 C21 -1.1(19) . . . . ?
C19 C18 C23 C22 -1.2(15) . . . . ?
C19 C20 C21 C22 2.5(19) . . . . ?
C20 C21 C22 C23 -3.3(18) . . . . ?
C21 C22 C23 C18 2.6(16) . . . . ?
C23 C18 C19 C20 0.4(16) . . . . ?
O5 C15 C16 N1 11.4(13) . . . . ?
O5 C15 C16 C17 143.7(9) . . . . ?
O6 C15 C16 N1 -168.3(8) . . . . ?
O6 C15 C16 C17 -35.9(12) . . . . ?
C37 C38 C39 C40 -178.7(7) . . . . ?
C38 C39 C40 C38 1.1(12) . . . 16 ?
C40 C38 C39 C40 -1.1(12) 16 . . . ?
N5 C37 C38 C39 -41.8(10) . . . . ?
N5 C37 C38 C40 140.6(8) . . . 16 ?
N6 C37 C38 C39 138.4(8) . . . . ?
N6 C37 C38 C40 -39.2(10) . . . 16 ?
C1A C2 C3 C4 -170(2) . . . . ?
C1A C2 C13 C11 -9.6(18) . . . . ?
C1A C2 C13 C14 170.7(17) . . . . ?
C1A N1A C16A C15A -91(3) . . . . ?
C1A N1A C16A C17A 53(4) . . . . ?
C12A C11 C13 C2 5(2) . . . . ?
C12A C11 C13 C14 -176(2) . . . . ?
C12A N1A C16A C15A 89(3) . . . . ?
C12A N1A C16A C17A -127(3) . . . . ?
N1A C16A C17A C18A 41(2) . . . . ?
O1A C1A N1A C12A -174(4) . . . . ?
O1A C1A N1A C16A 6(5) . . . . ?
O4A C12A N1A C1A 174(4) . . . . ?
O4A C12A N1A C16A -6(5) . . . . ?
C15A C16A C17A C18A -178.1(14) . . . . ?
C16A C17A C18A C19A -138(2) . . . . ?
C16A C17A C18A C23A 42(2) . . . . ?
C17A C18A C19A C20A -179.9(3) . . . . ?
C17A C18A C23A C22A 180.0(4) . . . . ?
C18A C19A C20A C21A -0.1(6) . . . . ?
C19A C18A C23A C22A 0.0(6) . . . . ?
C19A C20A C21A C22A 0.1(9) . . . . ?
C20A C21A C22A C23A -0.1(9) . . . . ?
C21A C22A C23A C18A 0.0(9) . . . . ?
C23A C18A C19A C20A 0.0(4) . . . . ?
O5A C15A C16A N1A 2(3) . . . . ?
O5A C15A C16A C17A -137(3) . . . . ?
O6A C15A C16A N1A -147(2) . . . . ?
O6A C15A C16A C17A 73(3) . . . . ?
C26A C27 C28A C29A -179(3) . . . . ?
C26A C27 C32A C31A -177(2) . . . . ?
C28A C27 C26A C25A 138(3) . . . . ?
C28A C27 C32A C31A 3(4) . . . . ?
C28A C29A C30A C31A -4(6) . . . . ?
C29A C30A C31A C32A 8(5) . . . . ?
C30A C31A C32A C27 -8(5) . . . . ?
C32A C27 C26A C25A -42(3) . . . . ?
C32A C27 C28A C29A 0(5) . . . . ?
C37A C38A C39A C40A 180(2) . . . . ?
C38A C39A C40A C38A -8(5) . . . 16 ?
C40A C38A C39A C40A 8(4) 16 . . . ?
N5A C37A C38A C39A -18(4) . . . . ?
N5A C37A C38A C40A 153(3) . . . 16 ?
N6A C37A C38A C39A 160(2) . . . . ?
N6A C37A C38A C40A -29(4) . . . 16 ?

loop_
_twin_individual_id
_twin_individual_mass_fraction_refined
1 0.9823(9)
2 0.0177(9)
